data_2213093
loop_
_publ_author_name
'Le Dai'
'Fen-Er Chen'
'Min-Qin Chen'

_publ_section_title
;
 (5<i>R</i>,6<i>R</i>)-Methyl
 6-methyl-2-phenyl-5,6-dihydro-4<i>H</i>-1,3-oxazine-5-carboxylate
;
_journal_coeditor_code AT2263
_journal_issue 5
_journal_name_full 'Acta Crystallographica Section E'
_journal_page_first o2365
_journal_page_last o2366
_journal_paper_doi 10.1107/S1600536807015991
_journal_volume 63
_journal_year 2007
_chemical_formula_iupac 'C13 H15 N O3'
_chemical_formula_moiety 'C13 H15 N O3'
_chemical_formula_sum 'C13 H15 N O3'
_chemical_formula_weight 233.26
_chemical_name_systematic
;
(5<i>R</i>,6<i>R</i>)-Methyl
6-methyl-2-phenyl-5,6-dihydro-4H-1,3-oxazine-5-carboxylate
;
_space_group_IT_number 14
_symmetry_cell_setting monoclinic
_symmetry_space_group_name_Hall '-P 2ybc'
_symmetry_space_group_name_H-M 'P 1 21/c 1'
_atom_sites_solution_hydrogens geom
_atom_sites_solution_primary direct
_atom_sites_solution_secondary difmap
_audit_creation_method SHELXL-97
_cell_angle_alpha 90.00
_cell_angle_beta 101.501(13)
_cell_angle_gamma 90.00
_cell_formula_units_Z 4
_cell_length_a 8.095(4)
_cell_length_b 6.318(3)
_cell_length_c 23.940(10)
_cell_measurement_reflns_used 824
_cell_measurement_temperature 293(2)
_cell_measurement_theta_max 25.890
_cell_measurement_theta_min 3.339
_cell_volume 1199.8(10)
_computing_cell_refinement 'SAINT (Bruker, 2000)'
_computing_data_collection 'SMART (Bruker, 2000)'
_computing_data_reduction SAINT
_computing_molecular_graphics 'SHELXTL (Bruker, 2000)'
_computing_publication_material SHELXTL
_computing_structure_refinement 'SHELXL97 (Sheldrick, 1997)'
_computing_structure_solution 'SHELXS97 (Sheldrick, 1997)'
_diffrn_ambient_temperature 293(2)
_diffrn_measured_fraction_theta_full 0.991
_diffrn_measured_fraction_theta_max 0.991
_diffrn_measurement_device_type 'Bruker SMART APEX CCD area-detector'
_diffrn_measurement_method '\f and \w'
_diffrn_radiation_monochromator graphite
_diffrn_radiation_source 'fine-focus sealed tube'
_diffrn_radiation_type MoK\a
_diffrn_radiation_wavelength 0.71073
_diffrn_reflns_av_R_equivalents 0.0314
_diffrn_reflns_av_sigmaI/netI 0.0260
_diffrn_reflns_limit_h_max 9
_diffrn_reflns_limit_h_min -9
_diffrn_reflns_limit_k_max 7
_diffrn_reflns_limit_k_min -6
_diffrn_reflns_limit_l_max 29
_diffrn_reflns_limit_l_min -24
_diffrn_reflns_number 5176
_diffrn_reflns_theta_full 25.99
_diffrn_reflns_theta_max 25.99
_diffrn_reflns_theta_min 1.74
_diffrn_standards_decay_% 0
_diffrn_standards_number 0
_exptl_absorpt_coefficient_mu 0.092
_exptl_absorpt_correction_T_max 0.9909
_exptl_absorpt_correction_T_min 0.9774
_exptl_absorpt_correction_type multi-scan
_exptl_absorpt_process_details '(SADABS; Sheldrick, 1996)'
_exptl_crystal_colour colourless
_exptl_crystal_density_diffrn 1.291
_exptl_crystal_density_method 'not measured'
_exptl_crystal_description prism
_exptl_crystal_F_000 496
_exptl_crystal_size_max 0.25
_exptl_crystal_size_mid 0.20
_exptl_crystal_size_min 0.10
_refine_diff_density_max 0.176
_refine_diff_density_min -0.168
_refine_ls_extinction_method none
_refine_ls_goodness_of_fit_ref 1.039
_refine_ls_hydrogen_treatment constr
_refine_ls_matrix_type full
_refine_ls_number_parameters 156
_refine_ls_number_reflns 2337
_refine_ls_number_restraints 0
_refine_ls_restrained_S_all 1.039
_refine_ls_R_factor_all 0.0627
_refine_ls_R_factor_gt 0.0457
_refine_ls_shift/su_max 0.000
_refine_ls_shift/su_mean 0.000
_refine_ls_structure_factor_coef Fsqd
_refine_ls_weighting_details 'calc w=1/[\s^2^(Fo^2^)+(0.0738P)^2^+0.1037P] where P=(Fo^2^+2Fc^2^)/3'
_refine_ls_weighting_scheme calc
_refine_ls_wR_factor_gt 0.1246
_refine_ls_wR_factor_ref 0.1369
_reflns_number_gt 1714
_reflns_number_total 2337
_reflns_threshold_expression I>2\s(I)
_cod_data_source_file at2263.cif
_cod_data_source_block I
_cod_original_cell_volume 1199.9(9)
_cod_original_sg_symbol_H-M 'P 21/c'
_cod_database_code 2213093
_cod_database_fobs_code 2213093

loop_
_symmetry_equiv_pos_as_xyz
'x, y, z'
'-x, y+1/2, -z+1/2'
'-x, -y, -z'
'x, -y-1/2, z-1/2'

loop_
_atom_site_type_symbol
_atom_site_label
_atom_site_fract_x
_atom_site_fract_y
_atom_site_fract_z
_atom_site_U_iso_or_equiv
_atom_site_adp_type
_atom_site_calc_flag
_atom_site_refinement_flags
_atom_site_occupancy
O O1 0.79653(15) -0.16077(16) -0.01554(4) 0.0470(3) Uani d . 1
C C2 0.7870(2) -0.3088(2) 0.02542(6) 0.0401(4) Uani d . 1
N N3 0.7540(2) -0.5032(2) 0.01796(6) 0.0521(4) Uani d . 1
C C4 0.7208(3) -0.5922(3) -0.03945(7) 0.0545(5) Uani d . 1
H H4A 0.6009 -0.6189 -0.0512 0.065 Uiso calc R 1
H H4B 0.7787 -0.7269 -0.0388 0.065 Uiso calc R 1
C C5 0.7773(2) -0.4479(2) -0.08325(6) 0.0444(4) Uani d . 1
H H5 0.9008 -0.4500 -0.0753 0.053 Uiso calc R 1
C C6 0.7238(2) -0.2205(2) -0.07377(6) 0.0417(4) Uani d . 1
H H6 0.7719 -0.1281 -0.0993 0.050 Uiso calc R 1
C C7 0.82312(19) -0.2165(2) 0.08373(6) 0.0407(4) Uani d . 1
C C8 0.8823(2) -0.0120(3) 0.09440(7) 0.0485(4) Uani d . 1
H H8 0.9008 0.0725 0.0644 0.058 Uiso calc R 1
C C9 0.9143(2) 0.0677(3) 0.14936(8) 0.0595(5) Uani d . 1
H H9 0.9564 0.2042 0.1562 0.071 Uiso calc R 1
C C10 0.8841(3) -0.0545(3) 0.19416(8) 0.0638(5) Uani d . 1
H H10 0.9053 -0.0005 0.2310 0.077 Uiso calc R 1
C C11 0.8223(3) -0.2569(3) 0.18379(8) 0.0645(5) Uani d . 1
H H11 0.8002 -0.3387 0.2138 0.077 Uiso calc R 1
C C12 0.7927(2) -0.3391(3) 0.12927(7) 0.0544(5) Uani d . 1
H H12 0.7525 -0.4766 0.1228 0.065 Uiso calc R 1
C C13 0.7197(2) -0.5174(3) -0.14427(7) 0.0507(4) Uani d . 1
O O2 0.7028(3) -0.4016(2) -0.18470(6) 0.0899(6) Uani d . 1
O O3 0.69404(18) -0.72404(19) -0.14857(5) 0.0634(4) Uani d . 1
C C14 0.6408(3) -0.8125(3) -0.20512(8) 0.0736(6) Uani d . 1
H H14A 0.5262 -0.7723 -0.2201 0.110 Uiso calc R 1
H H14B 0.6489 -0.9639 -0.2031 0.110 Uiso calc R 1
H H14C 0.7121 -0.7597 -0.2296 0.110 Uiso calc R 1
C C15 0.5358(2) -0.1832(3) -0.08496(8) 0.0571(5) Uani d . 1
H H15A 0.4854 -0.2747 -0.0610 0.086 Uiso calc R 1
H H15B 0.4886 -0.2128 -0.1242 0.086 Uiso calc R 1
H H15C 0.5139 -0.0384 -0.0767 0.086 Uiso calc R 1

loop_
_atom_site_aniso_label
_atom_site_aniso_U_11
_atom_site_aniso_U_22
_atom_site_aniso_U_33
_atom_site_aniso_U_12
_atom_site_aniso_U_13
_atom_site_aniso_U_23
O1 0.0630(8) 0.0376(6) 0.0391(6) -0.0084(5) 0.0066(5) 0.0049(5)
C2 0.0424(8) 0.0379(8) 0.0395(8) 0.0002(7) 0.0068(6) 0.0067(6)
N3 0.0782(11) 0.0368(8) 0.0402(8) -0.0055(7) 0.0091(7) 0.0044(6)
C4 0.0838(13) 0.0359(9) 0.0412(9) -0.0048(8) 0.0064(8) 0.0024(7)
C5 0.0492(9) 0.0423(9) 0.0406(9) 0.0024(7) 0.0065(7) 0.0028(7)
C6 0.0492(9) 0.0398(8) 0.0357(8) -0.0053(7) 0.0073(7) 0.0071(6)
C7 0.0382(8) 0.0410(8) 0.0421(9) 0.0010(7) 0.0059(6) 0.0026(7)
C8 0.0510(10) 0.0478(9) 0.0473(10) -0.0039(8) 0.0115(7) 0.0007(7)
C9 0.0639(12) 0.0542(11) 0.0592(11) -0.0056(9) 0.0094(9) -0.0118(9)
C10 0.0673(12) 0.0789(13) 0.0448(10) -0.0012(11) 0.0103(9) -0.0117(9)
C11 0.0751(14) 0.0767(13) 0.0422(10) -0.0049(11) 0.0131(9) 0.0099(10)
C12 0.0663(12) 0.0512(10) 0.0443(10) -0.0063(9) 0.0075(8) 0.0061(8)
C13 0.0599(11) 0.0493(10) 0.0428(9) 0.0015(8) 0.0104(8) 0.0019(8)
O2 0.1636(17) 0.0596(9) 0.0425(8) -0.0089(10) 0.0109(8) 0.0057(7)
O3 0.0941(11) 0.0480(7) 0.0442(7) -0.0046(7) 0.0046(6) -0.0039(6)
C14 0.1067(18) 0.0629(12) 0.0480(11) -0.0094(12) 0.0075(11) -0.0115(9)
C15 0.0517(11) 0.0545(11) 0.0634(12) 0.0033(8) 0.0074(8) 0.0062(9)

loop_
_atom_type_symbol
_atom_type_description
_atom_type_scat_dispersion_real
_atom_type_scat_dispersion_imag
_atom_type_scat_source
C C 0.0033 0.0016 'International Tables Vol C Tables 4.2.6.8 and 6.1.1.4'
H H 0.0000 0.0000 'International Tables Vol C Tables 4.2.6.8 and 6.1.1.4'
O O 0.0106 0.0060 'International Tables Vol C Tables 4.2.6.8 and 6.1.1.4'
N N 0.0061 0.0033 'International Tables Vol C Tables 4.2.6.8 and 6.1.1.4'

loop_
_geom_angle_atom_site_label_1
_geom_angle_atom_site_label_2
_geom_angle_atom_site_label_3
_geom_angle
_geom_angle_publ_flag
C2 O1 C6 116.14(12) y
N3 C2 O1 127.19(15) y
N3 C2 C7 120.73(14) y
O1 C2 C7 112.08(13) y
C2 N3 C4 120.16(13) y
N3 C4 C5 113.09(14) y
N3 C4 H4A 109.0 ?
C5 C4 H4A 109.0 ?
N3 C4 H4B 109.0 ?
C5 C4 H4B 109.0 ?
H4A C4 H4B 107.8 ?
C13 C5 C4 114.47(14) y
C13 C5 C6 112.02(13) y
C4 C5 C6 109.05(14) y
C13 C5 H5 107.0 ?
C4 C5 H5 107.0 ?
C6 C5 H5 107.0 ?
O1 C6 C15 109.34(13) y
O1 C6 C5 108.31(12) y
C15 C6 C5 115.17(14) y
O1 C6 H6 107.9 ?
C15 C6 H6 107.9 ?
C5 C6 H6 107.9 ?
C8 C7 C12 118.80(15) ?
C8 C7 C2 122.37(14) ?
C12 C7 C2 118.82(15) ?
C9 C8 C7 120.47(16) ?
C9 C8 H8 119.8 ?
C7 C8 H8 119.8 ?
C10 C9 C8 120.39(18) ?
C10 C9 H9 119.8 ?
C8 C9 H9 119.8 ?
C11 C10 C9 119.52(17) ?
C11 C10 H10 120.2 ?
C9 C10 H10 120.2 ?
C10 C11 C12 120.53(17) ?
C10 C11 H11 119.7 ?
C12 C11 H11 119.7 ?
C11 C12 C7 120.26(17) ?
C11 C12 H12 119.9 ?
C7 C12 H12 119.9 ?
O2 C13 O3 123.26(16) ?
O2 C13 C5 124.61(17) ?
O3 C13 C5 112.10(14) ?
C13 O3 C14 117.79(14) ?
O3 C14 H14A 109.5 ?
O3 C14 H14B 109.5 ?
H14A C14 H14B 109.5 ?
O3 C14 H14C 109.5 ?
H14A C14 H14C 109.5 ?
H14B C14 H14C 109.5 ?
C6 C15 H15A 109.5 ?
C6 C15 H15B 109.5 ?
H15A C15 H15B 109.5 ?
C6 C15 H15C 109.5 ?
H15A C15 H15C 109.5 ?
H15B C15 H15C 109.5 ?

loop_
_geom_bond_atom_site_label_1
_geom_bond_atom_site_label_2
_geom_bond_distance
_geom_bond_publ_flag
O1 C2 1.3682(18) y
O1 C6 1.4511(18) y
C2 N3 1.262(2) y
C2 C7 1.487(2) y
N3 C4 1.460(2) y
C4 C5 1.527(2) y
C4 H4A 0.9700 ?
C4 H4B 0.9700 ?
C5 C13 1.507(2) y
C5 C6 1.530(2) y
C5 H5 0.9800 ?
C6 C15 1.510(2) y
C6 H6 0.9800 ?
C7 C8 1.384(2) ?
C7 C12 1.399(2) ?
C8 C9 1.384(2) ?
C8 H8 0.9300 ?
C9 C10 1.382(3) ?
C9 H9 0.9300 ?
C10 C11 1.377(3) ?
C10 H10 0.9300 ?
C11 C12 1.381(3) ?
C11 H11 0.9300 ?
C12 H12 0.9300 ?
C13 O2 1.199(2) ?
C13 O3 1.323(2) ?
O3 C14 1.448(2) ?
C14 H14A 0.9599 ?
C14 H14B 0.9599 ?
C14 H14C 0.9599 ?
C15 H15A 0.9599 ?
C15 H15B 0.9599 ?
C15 H15C 0.9599 ?

loop_
_geom_hbond_atom_site_label_D
_geom_hbond_atom_site_label_H
_geom_hbond_atom_site_label_A
_geom_hbond_site_symmetry_A
_geom_hbond_distance_DH
_geom_hbond_distance_HA
_geom_hbond_distance_DA
_geom_hbond_angle_DHA
C15 H15B O2 . 0.96 2.74 3.274(3) 115.6
C6 H6 O3 1_565 0.98 2.83 3.596(2) 135.6
C10 H10 O2 4_556 0.93 2.91 3.513(3) 123.9
C14 H14A O2 2_644 0.96 2.76 3.477(3) 132.2

loop_
_geom_torsion_atom_site_label_1
_geom_torsion_atom_site_label_2
_geom_torsion_atom_site_label_3
_geom_torsion_atom_site_label_4
_geom_torsion
_geom_torsion_publ_flag
C6 O1 C2 N3 15.4(2) ?
C6 O1 C2 C7 -165.24(12) ?
O1 C2 N3 C4 0.0(3) ?
C7 C2 N3 C4 -179.27(15) ?
C2 N3 C4 C5 15.8(3) ?
N3 C4 C5 C13 -170.40(15) ?
N3 C4 C5 C6 -44.0(2) ?
C2 O1 C6 C15 82.49(16) ?
C2 O1 C6 C5 -43.73(17) ?
C13 C5 C6 O1 -175.12(13) ?
C4 C5 C6 O1 57.12(17) ?
C13 C5 C6 C15 62.14(18) y
C4 C5 C6 C15 -65.62(18) ?
N3 C2 C7 C8 170.87(16) y
O1 C2 C7 C8 -8.5(2) y
N3 C2 C7 C12 -10.5(2) ?
O1 C2 C7 C12 170.09(14) ?
C12 C7 C8 C9 1.4(2) ?
C2 C7 C8 C9 -179.98(15) ?
C7 C8 C9 C10 -1.4(3) ?
C8 C9 C10 C11 0.2(3) ?
C9 C10 C11 C12 0.9(3) ?
C10 C11 C12 C7 -0.9(3) ?
C8 C7 C12 C11 -0.3(3) ?
C2 C7 C12 C11 -178.94(16) ?
C4 C5 C13 O2 155.5(2) ?
C6 C5 C13 O2 30.7(3) ?
C4 C5 C13 O3 -26.4(2) ?
C6 C5 C13 O3 -151.16(15) ?
O2 C13 O3 C14 -0.9(3) ?
C5 C13 O3 C14 -179.00(16) ?
